data_1529202
loop_
_publ_author_name
'Gao, Bo'
'Li, Dongni'
'Li, Xiang'
'Duan, Ranlong'
'Pang, Xuan'
'Cui, Yuan'
'Duan, Qian'
'Chen, Xuesi'

_publ_section_title
;
 Preparation of biocompatible, biodegradable and sustainable polylactides
 catalyzed by aluminum complexes bearing unsymmetrical dinaphthalene-imine
 derivatives via ring-opening polymerization of lactides
;
_journal_issue 9
_journal_name_full 'Catal. Sci. Technol.'
_journal_page_first 4644
_journal_paper_doi 10.1039/C5CY00982K
_journal_volume 5
_journal_year 2015
_chemical_formula_sum 'C68 H50 Al Cl3 N4 O2'
_chemical_formula_weight 1088.45
_chemical_name_systematic
; 
 ? 
;
_space_group_IT_number 14
_symmetry_cell_setting monoclinic
_symmetry_space_group_name_Hall '-P 2yn'
_symmetry_space_group_name_H-M 'P 1 21/n 1'
_atom_sites_solution_hydrogens geom
_atom_sites_solution_primary direct
_atom_sites_solution_secondary difmap
_audit_creation_method SHELXL-97
_audit_update_record
;
2013-07-23 deposited with the CCDC.
2015-07-20 downloaded from the CCDC.
;
_cell_angle_alpha 90.00
_cell_angle_beta 97.691(4)
_cell_angle_gamma 90.00
_cell_formula_units_Z 4
_cell_length_a 14.265(3)
_cell_length_b 20.847(4)
_cell_length_c 18.412(3)
_cell_measurement_reflns_used 1552
_cell_measurement_temperature 188(2)
_cell_measurement_theta_max 19.29
_cell_measurement_theta_min 2.17
_cell_volume 5426.2(18)
_computing_cell_refinement 'Bruker SMART'
_computing_data_collection 'Bruker SMART'
_computing_data_reduction 'Bruker SAINT'
_computing_molecular_graphics 'Bruker SHELXTL'
_computing_publication_material 'Bruker SHELXTL'
_computing_structure_refinement 'SHELXL-97 (Sheldrick, 1997)'
_computing_structure_solution 'SHELXS-97 (Sheldrick, 1990)'
_diffrn_ambient_temperature 188(2)
_diffrn_measured_fraction_theta_full 0.998
_diffrn_measured_fraction_theta_max 0.998
_diffrn_measurement_device_type 'Bruker APEX CCD area detector'
_diffrn_measurement_method 'phi and omega scans'
_diffrn_radiation_monochromator graphite
_diffrn_radiation_source 'fine-focus sealed tube'
_diffrn_radiation_type MoK\a
_diffrn_radiation_wavelength 0.71073
_diffrn_reflns_av_R_equivalents 0.1393
_diffrn_reflns_av_sigmaI/netI 0.1643
_diffrn_reflns_limit_h_max 16
_diffrn_reflns_limit_h_min -15
_diffrn_reflns_limit_k_max 24
_diffrn_reflns_limit_k_min -24
_diffrn_reflns_limit_l_max 21
_diffrn_reflns_limit_l_min -20
_diffrn_reflns_number 30765
_diffrn_reflns_theta_full 25.06
_diffrn_reflns_theta_max 25.06
_diffrn_reflns_theta_min 1.48
_exptl_absorpt_coefficient_mu 0.237
_exptl_absorpt_correction_T_max 0.9767
_exptl_absorpt_correction_T_min 0.9518
_exptl_absorpt_correction_type multi-scan
_exptl_absorpt_process_details SADABS
_exptl_crystal_density_diffrn 1.332
_exptl_crystal_density_method 'not measured'
_exptl_crystal_F_000 2264
_exptl_crystal_size_max 0.21
_exptl_crystal_size_mid 0.16
_exptl_crystal_size_min 0.10
_refine_diff_density_max 0.771
_refine_diff_density_min -0.852
_refine_diff_density_rms 0.086
_refine_ls_extinction_method none
_refine_ls_goodness_of_fit_ref 1.005
_refine_ls_hydrogen_treatment constr
_refine_ls_matrix_type full
_refine_ls_number_parameters 704
_refine_ls_number_reflns 9582
_refine_ls_number_restraints 0
_refine_ls_restrained_S_all 1.005
_refine_ls_R_factor_all 0.2017
_refine_ls_R_factor_gt 0.0948
_refine_ls_shift/su_max 0.000
_refine_ls_shift/su_mean 0.000
_refine_ls_structure_factor_coef Fsqd
_refine_ls_weighting_details 'calc w=1/[\s^2^(Fo^2^)+(0.1433P)^2^+1.4658P] where P=(Fo^2^+2Fc^2^)/3'
_refine_ls_weighting_scheme calc
_refine_ls_wR_factor_gt 0.2311
_refine_ls_wR_factor_ref 0.2932
_reflns_number_gt 4424
_reflns_number_total 9582
_reflns_threshold_expression >2sigma(I)
_cod_data_source_file c5cy00982k2.cif
_cod_data_source_block x211
_cod_depositor_comments
;
The following automatic conversions were performed:

'_symmetry_cell_setting' value 'Monoclinic' changed to 'monoclinic'
according to
/usr/data/users/saulius/crontab/automatic-downloads/rss-feeds/RSC/lib/dictionaries/cif_core.dic
dictionary named 'cif_core.dic' version 2.4.2 from 2011-04-26.

Automatic conversion script
Id: cif_fix_values 3271 2015-04-21 07:52:19Z andrius 

 Adding full bibliography for 1529201--1529202.cif.
;
_cod_original_cell_volume 5426.1(19)
_cod_original_sg_symbol_H-M P2(1)/n
_cod_database_code 1529202

loop_
_symmetry_equiv_pos_as_xyz
'x, y, z'
'-x+1/2, y+1/2, -z+1/2'
'-x, -y, -z'
'x-1/2, -y-1/2, z-1/2'

loop_
_atom_site_label
_atom_site_type_symbol
_atom_site_fract_x
_atom_site_fract_y
_atom_site_fract_z
_atom_site_U_iso_or_equiv
_atom_site_adp_type
_atom_site_occupancy
_atom_site_symmetry_multiplicity
_atom_site_calc_flag
_atom_site_refinement_flags
Al1 Al 0.57564(14) 0.22582(8) 0.13700(10) 0.0273(5) Uani 1 1 d .
O1 O 0.6187(3) 0.30564(19) 0.1472(2) 0.0306(10) Uani 1 1 d .
O2 O 0.6527(3) 0.15845(19) 0.1411(2) 0.0311(11) Uani 1 1 d .
N1 N 0.5978(4) 0.2297(2) 0.0267(3) 0.0257(12) Uani 1 1 d .
N2 N 0.8313(4) 0.1661(2) 0.0603(3) 0.0320(13) Uani 1 1 d .
H2A H 0.7733 0.1588 0.0819 0.038 Uiso 1 1 d R
N3 N 0.5914(4) 0.2250(2) 0.2518(3) 0.0280(12) Uani 1 1 d .
N4 N 0.7982(4) 0.2961(3) 0.2566(3) 0.0378(14) Uani 1 1 d .
H4A H 0.7349 0.3072 0.2329 0.045 Uiso 1 1 d R
Cl1 Cl 0.9426(3) 0.44408(16) -0.1245(3) 0.1546(17) Uani 1 1 d .
Cl2 Cl 0.8598(3) 0.50311(19) -0.00860(17) 0.1276(12) Uani 1 1 d .
Cl3 Cl 0.7509(3) 0.48264(17) -0.14936(16) 0.1209(12) Uani 1 1 d .
C1 C 0.6183(5) 0.3548(3) 0.1007(3) 0.0309(15) Uani 1 1 d .
C2 C 0.6230(5) 0.4177(3) 0.1281(4) 0.0427(18) Uani 1 1 d .
H2 H 0.6250 0.4247 0.1792 0.051 Uiso 1 1 calc R
C3 C 0.6247(6) 0.4681(3) 0.0827(4) 0.057(2) Uani 1 1 d .
H3 H 0.6268 0.5103 0.1023 0.068 Uiso 1 1 calc R
C4 C 0.6232(6) 0.4596(3) 0.0080(5) 0.062(2) Uani 1 1 d .
H4 H 0.6244 0.4958 -0.0232 0.074 Uiso 1 1 calc R
C5 C 0.6201(5) 0.3985(3) -0.0210(4) 0.0436(19) Uani 1 1 d .
H5 H 0.6202 0.3926 -0.0721 0.052 Uiso 1 1 calc R
C6 C 0.6167(4) 0.3449(3) 0.0250(4) 0.0309(15) Uani 1 1 d .
C7 C 0.6100(4) 0.2819(3) -0.0073(3) 0.0285(15) Uani 1 1 d .
H7 H 0.6152 0.2789 -0.0581 0.034 Uiso 1 1 calc R
C8 C 0.5976(4) 0.1712(3) -0.0140(3) 0.0269(15) Uani 1 1 d .
C9 C 0.5187(5) 0.1295(3) -0.0134(3) 0.0295(15) Uani 1 1 d .
H9 H 0.4684 0.1416 0.0128 0.035 Uiso 1 1 calc R
C10 C 0.5143(5) 0.0728(3) -0.0498(3) 0.0336(16) Uani 1 1 d .
H10 H 0.4603 0.0462 -0.0497 0.040 Uiso 1 1 calc R
C11 C 0.5878(4) 0.0528(3) -0.0877(3) 0.0257(14) Uani 1 1 d .
C12 C 0.5861(5) -0.0069(3) -0.1261(3) 0.0377(17) Uani 1 1 d .
H12 H 0.5337 -0.0349 -0.1256 0.045 Uiso 1 1 calc R
C13 C 0.6576(6) -0.0242(3) -0.1631(4) 0.0447(19) Uani 1 1 d .
H13 H 0.6536 -0.0632 -0.1900 0.054 Uiso 1 1 calc R
C14 C 0.7368(5) 0.0147(3) -0.1622(4) 0.0390(18) Uani 1 1 d .
H14 H 0.7877 0.0015 -0.1872 0.047 Uiso 1 1 calc R
C15 C 0.7417(5) 0.0722(3) -0.1252(3) 0.0352(16) Uani 1 1 d .
H15 H 0.7961 0.0985 -0.1251 0.042 Uiso 1 1 calc R
C16 C 0.6677(4) 0.0928(3) -0.0873(3) 0.0249(14) Uani 1 1 d .
C17 C 0.6711(4) 0.1540(3) -0.0517(3) 0.0246(14) Uani 1 1 d .
C18 C 0.7531(4) 0.1971(3) -0.0579(3) 0.0250(14) Uani 1 1 d .
C19 C 0.7522(4) 0.2324(3) -0.1249(3) 0.0268(14) Uani 1 1 d .
C20 C 0.6755(5) 0.2305(3) -0.1808(3) 0.0346(16) Uani 1 1 d .
H20 H 0.6212 0.2061 -0.1739 0.041 Uiso 1 1 calc R
C21 C 0.6771(5) 0.2632(3) -0.2458(4) 0.0394(18) Uani 1 1 d .
H21 H 0.6239 0.2615 -0.2828 0.047 Uiso 1 1 calc R
C22 C 0.7558(5) 0.2986(3) -0.2572(4) 0.0433(18) Uani 1 1 d .
H22 H 0.7569 0.3208 -0.3021 0.052 Uiso 1 1 calc R
C23 C 0.8309(6) 0.3015(3) -0.2046(4) 0.0444(19) Uani 1 1 d .
H23 H 0.8848 0.3256 -0.2133 0.053 Uiso 1 1 calc R
C24 C 0.8318(5) 0.2695(3) -0.1368(3) 0.0320(16) Uani 1 1 d .
C25 C 0.9094(5) 0.2719(3) -0.0802(4) 0.0362(16) Uani 1 1 d .
H25 H 0.9629 0.2974 -0.0869 0.043 Uiso 1 1 calc R
C26 C 0.9096(5) 0.2386(3) -0.0165(3) 0.0326(16) Uani 1 1 d .
H26 H 0.9625 0.2417 0.0206 0.039 Uiso 1 1 calc R
C27 C 0.8310(4) 0.1993(3) -0.0050(3) 0.0275(15) Uani 1 1 d .
C28 C 0.9121(5) 0.1436(3) 0.1062(4) 0.0316(16) Uani 1 1 d .
C29 C 0.9031(5) 0.1333(3) 0.1795(4) 0.0366(17) Uani 1 1 d .
H29 H 0.8452 0.1425 0.1974 0.044 Uiso 1 1 calc R
C30 C 0.9784(5) 0.1098(3) 0.2256(4) 0.0442(19) Uani 1 1 d .
H30 H 0.9720 0.1025 0.2757 0.053 Uiso 1 1 calc R
C31 C 1.0631(5) 0.0964(3) 0.2009(4) 0.0466(19) Uani 1 1 d .
H31 H 1.1146 0.0795 0.2334 0.056 Uiso 1 1 calc R
C32 C 1.0722(5) 0.1079(3) 0.1282(4) 0.0400(18) Uani 1 1 d .
H32 H 1.1311 0.1006 0.1107 0.048 Uiso 1 1 calc R
C33 C 0.9962(5) 0.1298(3) 0.0813(4) 0.0368(17) Uani 1 1 d .
H33 H 1.0018 0.1355 0.0308 0.044 Uiso 1 1 calc R
C34 C 0.6559(4) 0.1075(3) 0.1855(3) 0.0291(15) Uani 1 1 d .
C35 C 0.6841(5) 0.0480(3) 0.1614(4) 0.0354(16) Uani 1 1 d .
H35 H 0.6988 0.0438 0.1128 0.042 Uiso 1 1 calc R
C36 C 0.6910(5) -0.0051(3) 0.2066(4) 0.0421(18) Uani 1 1 d .
H36 H 0.7102 -0.0450 0.1886 0.051 Uiso 1 1 calc R
C37 C 0.6703(5) -0.0009(3) 0.2779(4) 0.048(2) Uani 1 1 d .
H37 H 0.6750 -0.0376 0.3088 0.057 Uiso 1 1 calc R
C38 C 0.6429(5) 0.0575(3) 0.3031(4) 0.0427(19) Uani 1 1 d .
H38 H 0.6297 0.0609 0.3521 0.051 Uiso 1 1 calc R
C39 C 0.6339(4) 0.1123(3) 0.2579(3) 0.0293(15) Uani 1 1 d .
C40 C 0.6095(4) 0.1732(3) 0.2882(4) 0.0304(15) Uani 1 1 d .
H40 H 0.6067 0.1749 0.3394 0.037 Uiso 1 1 calc R
C41 C 0.5820(4) 0.2826(3) 0.2942(3) 0.0261(15) Uani 1 1 d .
C42 C 0.5027(5) 0.3224(3) 0.2754(4) 0.0348(16) Uani 1 1 d .
H42 H 0.4548 0.3099 0.2372 0.042 Uiso 1 1 calc R
C43 C 0.4940(5) 0.3784(3) 0.3112(4) 0.0359(17) Uani 1 1 d .
H43 H 0.4391 0.4040 0.2986 0.043 Uiso 1 1 calc R
C44 C 0.5648(5) 0.3993(3) 0.3668(3) 0.0329(16) Uani 1 1 d .
C45 C 0.5574(5) 0.4589(3) 0.4031(4) 0.0406(18) Uani 1 1 d .
H45 H 0.5028 0.4848 0.3912 0.049 Uiso 1 1 calc R
C46 C 0.6278(6) 0.4785(3) 0.4545(4) 0.050(2) Uani 1 1 d .
H46 H 0.6220 0.5187 0.4779 0.060 Uiso 1 1 calc R
C47 C 0.7100(6) 0.4413(3) 0.4745(4) 0.0434(19) Uani 1 1 d .
H47 H 0.7587 0.4558 0.5111 0.052 Uiso 1 1 calc R
C48 C 0.7177(5) 0.3835(3) 0.4396(3) 0.0363(17) Uani 1 1 d .
H48 H 0.7727 0.3580 0.4523 0.044 Uiso 1 1 calc R
C49 C 0.6463(5) 0.3612(3) 0.3856(3) 0.0309(16) Uani 1 1 d .
C50 C 0.6535(4) 0.3011(3) 0.3481(3) 0.0273(15) Uani 1 1 d .
C51 C 0.7412(5) 0.2610(3) 0.3678(3) 0.0307(15) Uani 1 1 d .
C52 C 0.7519(5) 0.2239(3) 0.4335(3) 0.0333(16) Uani 1 1 d .
C53 C 0.6860(5) 0.2240(3) 0.4832(4) 0.0400(17) Uani 1 1 d .
H53 H 0.6301 0.2490 0.4729 0.048 Uiso 1 1 calc R
C54 C 0.7002(6) 0.1886(4) 0.5463(4) 0.057(2) Uani 1 1 d .
H54 H 0.6549 0.1899 0.5797 0.068 Uiso 1 1 calc R
C55 C 0.7812(7) 0.1505(4) 0.5619(4) 0.063(3) Uani 1 1 d .
H55 H 0.7903 0.1258 0.6056 0.076 Uiso 1 1 calc R
C56 C 0.8469(6) 0.1486(3) 0.5147(4) 0.053(2) Uani 1 1 d .
H56 H 0.9012 0.1221 0.5252 0.063 Uiso 1 1 calc R
C57 C 0.8344(5) 0.1860(3) 0.4503(4) 0.0368(17) Uani 1 1 d .
C58 C 0.9019(5) 0.1862(3) 0.4015(4) 0.0374(17) Uani 1 1 d .
H58 H 0.9556 0.1591 0.4111 0.045 Uiso 1 1 calc R
C59 C 0.8928(5) 0.2243(3) 0.3405(4) 0.0361(17) Uani 1 1 d .
H59 H 0.9415 0.2250 0.3100 0.043 Uiso 1 1 calc R
C60 C 0.8115(4) 0.2623(3) 0.3228(3) 0.0276(15) Uani 1 1 d .
C61 C 0.8708(5) 0.3243(3) 0.2229(3) 0.0301(15) Uani 1 1 d .
C62 C 0.9490(5) 0.3517(3) 0.2630(4) 0.0383(17) Uani 1 1 d .
H62 H 0.9560 0.3499 0.3150 0.046 Uiso 1 1 calc R
C63 C 1.0177(5) 0.3818(3) 0.2285(4) 0.0417(18) Uani 1 1 d .
H63 H 1.0713 0.4004 0.2569 0.050 Uiso 1 1 calc R
C64 C 1.0086(5) 0.3848(3) 0.1537(4) 0.0428(19) Uani 1 1 d .
H64 H 1.0556 0.4051 0.1298 0.051 Uiso 1 1 calc R
C65 C 0.9297(6) 0.3576(3) 0.1135(4) 0.0447(19) Uani 1 1 d .
H65 H 0.9219 0.3604 0.0615 0.054 Uiso 1 1 calc R
C66 C 0.8625(5) 0.3269(3) 0.1474(3) 0.0377(17) Uani 1 1 d .
H66 H 0.8100 0.3072 0.1187 0.045 Uiso 1 1 calc R
C67 C 0.4376(4) 0.2095(2) 0.1233(3) 0.0156(12) Uani 1 1 d .
H67A H 0.4079 0.2349 0.1587 0.023 Uiso 1 1 calc R
H67B H 0.4260 0.1638 0.1309 0.023 Uiso 1 1 calc R
H67C H 0.4107 0.2216 0.0734 0.023 Uiso 1 1 calc R
C68 C 0.8444(8) 0.4533(5) -0.0848(6) 0.087(3) Uani 1 1 d .
H68 H 0.8254 0.4101 -0.0683 0.104 Uiso 1 1 calc R

loop_
_atom_site_aniso_label
_atom_site_aniso_U_11
_atom_site_aniso_U_22
_atom_site_aniso_U_33
_atom_site_aniso_U_23
_atom_site_aniso_U_13
_atom_site_aniso_U_12
Al1 0.0321(12) 0.0237(10) 0.0265(10) -0.0006(8) 0.0051(9) -0.0001(9)
O1 0.042(3) 0.024(2) 0.025(2) -0.0004(19) -0.002(2) -0.002(2)
O2 0.037(3) 0.028(2) 0.030(2) 0.0043(19) 0.009(2) 0.005(2)
N1 0.030(3) 0.020(3) 0.027(3) -0.001(2) 0.003(2) -0.001(2)
N2 0.029(3) 0.044(3) 0.024(3) 0.002(2) 0.006(3) -0.006(3)
N3 0.033(3) 0.020(3) 0.032(3) -0.003(2) 0.005(2) -0.003(2)
N4 0.028(3) 0.052(4) 0.032(3) 0.006(3) 0.002(3) 0.001(3)
Cl1 0.122(3) 0.088(2) 0.265(5) -0.046(3) 0.069(3) -0.024(2)
Cl2 0.128(3) 0.176(3) 0.076(2) 0.010(2) 0.0048(19) 0.007(3)
Cl3 0.160(3) 0.130(3) 0.0703(19) -0.0034(18) 0.005(2) -0.006(2)
C1 0.032(4) 0.027(4) 0.033(4) 0.003(3) -0.001(3) 0.001(3)
C2 0.055(5) 0.028(4) 0.044(4) -0.004(3) 0.001(4) -0.004(3)
C3 0.093(7) 0.021(4) 0.055(5) -0.002(4) 0.004(5) 0.000(4)
C4 0.087(7) 0.023(4) 0.075(6) 0.012(4) 0.006(5) -0.010(4)
C5 0.062(5) 0.033(4) 0.035(4) 0.008(3) -0.001(4) -0.005(4)
C6 0.025(4) 0.028(4) 0.038(4) 0.001(3) -0.001(3) 0.000(3)
C7 0.025(4) 0.027(4) 0.032(4) 0.000(3) 0.000(3) 0.001(3)
C8 0.032(4) 0.023(3) 0.026(3) -0.001(3) 0.004(3) -0.001(3)
C9 0.029(4) 0.028(4) 0.033(4) -0.002(3) 0.006(3) 0.002(3)
C10 0.041(4) 0.028(4) 0.031(4) 0.000(3) 0.004(3) -0.010(3)
C11 0.031(4) 0.024(3) 0.023(3) 0.000(3) 0.004(3) -0.001(3)
C12 0.049(5) 0.028(4) 0.033(4) -0.001(3) -0.005(4) -0.002(3)
C13 0.064(6) 0.031(4) 0.040(4) -0.005(3) 0.006(4) 0.008(4)
C14 0.045(5) 0.032(4) 0.043(4) 0.003(3) 0.014(4) 0.009(3)
C15 0.038(4) 0.030(4) 0.036(4) 0.004(3) 0.001(3) 0.001(3)
C16 0.027(4) 0.024(3) 0.024(3) 0.005(3) 0.004(3) 0.000(3)
C17 0.025(4) 0.027(3) 0.022(3) 0.003(3) 0.006(3) 0.000(3)
C18 0.029(4) 0.022(3) 0.026(3) -0.002(3) 0.008(3) -0.001(3)
C19 0.025(4) 0.022(3) 0.035(4) -0.001(3) 0.008(3) 0.004(3)
C20 0.032(4) 0.039(4) 0.033(4) 0.002(3) 0.005(3) 0.001(3)
C21 0.038(4) 0.047(4) 0.035(4) 0.009(3) 0.010(3) 0.007(3)
C22 0.046(5) 0.047(4) 0.038(4) 0.015(3) 0.009(4) 0.006(4)
C23 0.046(5) 0.040(4) 0.051(5) 0.012(4) 0.024(4) -0.002(4)
C24 0.036(4) 0.028(4) 0.035(4) 0.005(3) 0.014(3) 0.003(3)
C25 0.027(4) 0.031(4) 0.051(4) -0.001(3) 0.008(3) -0.010(3)
C26 0.028(4) 0.036(4) 0.032(4) -0.002(3) -0.001(3) 0.001(3)
C27 0.028(4) 0.024(3) 0.031(4) 0.000(3) 0.008(3) 0.005(3)
C28 0.037(4) 0.025(3) 0.033(4) -0.003(3) 0.003(3) -0.002(3)
C29 0.031(4) 0.042(4) 0.035(4) -0.004(3) -0.001(3) -0.003(3)
C30 0.051(5) 0.043(4) 0.038(4) -0.007(3) 0.004(4) 0.003(4)
C31 0.042(5) 0.041(4) 0.054(5) -0.004(4) -0.003(4) 0.011(4)
C32 0.035(4) 0.037(4) 0.047(5) -0.011(3) 0.004(4) 0.005(3)
C33 0.041(5) 0.035(4) 0.035(4) -0.006(3) 0.008(4) 0.002(3)
C34 0.024(4) 0.030(4) 0.033(4) 0.000(3) 0.002(3) -0.002(3)
C35 0.038(4) 0.030(4) 0.039(4) -0.007(3) 0.007(3) 0.003(3)
C36 0.053(5) 0.019(4) 0.055(5) -0.001(3) 0.009(4) 0.003(3)
C37 0.066(6) 0.024(4) 0.054(5) 0.012(3) 0.015(4) 0.007(4)
C38 0.056(5) 0.034(4) 0.040(4) 0.009(3) 0.017(4) 0.000(4)
C39 0.030(4) 0.023(3) 0.034(4) -0.002(3) 0.004(3) -0.003(3)
C40 0.030(4) 0.031(4) 0.031(4) -0.001(3) 0.007(3) -0.007(3)
C41 0.030(4) 0.026(3) 0.023(3) 0.002(3) 0.008(3) 0.000(3)
C42 0.033(4) 0.040(4) 0.032(4) -0.003(3) 0.006(3) 0.003(3)
C43 0.036(4) 0.035(4) 0.037(4) -0.002(3) 0.007(3) 0.012(3)
C44 0.042(4) 0.030(4) 0.028(4) 0.003(3) 0.013(3) 0.005(3)
C45 0.052(5) 0.030(4) 0.039(4) 0.000(3) 0.006(4) 0.009(3)
C46 0.079(6) 0.031(4) 0.042(5) -0.007(3) 0.015(4) -0.004(4)
C47 0.065(6) 0.035(4) 0.031(4) -0.008(3) 0.006(4) -0.010(4)
C48 0.038(4) 0.039(4) 0.031(4) -0.001(3) 0.002(3) -0.001(3)
C49 0.044(4) 0.025(3) 0.025(3) 0.000(3) 0.008(3) -0.004(3)
C50 0.029(4) 0.027(3) 0.027(3) -0.001(3) 0.008(3) -0.001(3)
C51 0.032(4) 0.032(4) 0.027(4) -0.007(3) 0.001(3) -0.003(3)
C52 0.040(4) 0.028(4) 0.031(4) 0.006(3) 0.001(3) -0.005(3)
C53 0.038(4) 0.044(4) 0.038(4) 0.007(3) 0.005(3) -0.008(3)
C54 0.073(6) 0.056(5) 0.045(5) 0.011(4) 0.017(4) -0.024(5)
C55 0.083(7) 0.054(5) 0.045(5) 0.028(4) -0.019(5) -0.014(5)
C56 0.062(6) 0.037(4) 0.057(5) 0.012(4) -0.001(5) -0.006(4)
C57 0.041(4) 0.028(4) 0.038(4) 0.007(3) -0.008(3) -0.007(3)
C58 0.031(4) 0.026(4) 0.052(5) 0.001(3) -0.008(4) -0.001(3)
C59 0.033(4) 0.038(4) 0.037(4) -0.007(3) 0.003(3) 0.005(3)
C60 0.031(4) 0.023(3) 0.028(4) 0.000(3) 0.001(3) -0.001(3)
C61 0.028(4) 0.033(4) 0.030(4) -0.002(3) 0.007(3) 0.003(3)
C62 0.043(5) 0.036(4) 0.035(4) -0.007(3) 0.003(4) -0.001(3)
C63 0.047(5) 0.033(4) 0.044(5) -0.004(3) 0.003(4) -0.006(3)
C64 0.050(5) 0.029(4) 0.053(5) 0.005(3) 0.020(4) -0.001(4)
C65 0.066(6) 0.037(4) 0.034(4) 0.003(3) 0.018(4) 0.003(4)
C66 0.046(5) 0.036(4) 0.031(4) -0.004(3) 0.006(3) -0.006(3)
C67 0.017(3) 0.015(3) 0.016(3) -0.006(2) 0.006(2) -0.001(2)
C68 0.101(9) 0.059(6) 0.105(8) 0.001(6) 0.028(7) 0.000(6)

loop_
_atom_type_symbol
_atom_type_description
_atom_type_scat_dispersion_real
_atom_type_scat_dispersion_imag
_atom_type_scat_source
C C 0.0033 0.0016 'International Tables Vol C Tables 4.2.6.8 and 6.1.1.4'
H H 0.0000 0.0000 'International Tables Vol C Tables 4.2.6.8 and 6.1.1.4'
N N 0.0061 0.0033 'International Tables Vol C Tables 4.2.6.8 and 6.1.1.4'
O O 0.0106 0.0060 'International Tables Vol C Tables 4.2.6.8 and 6.1.1.4'
Al Al 0.0645 0.0514 'International Tables Vol C Tables 4.2.6.8 and 6.1.1.4'
Cl Cl 0.1484 0.1585 'International Tables Vol C Tables 4.2.6.8 and 6.1.1.4'

loop_
_geom_angle_atom_site_label_1
_geom_angle_atom_site_label_2
_geom_angle_atom_site_label_3
_geom_angle
O1 Al1 O2 122.2(2)
O1 Al1 C67 119.9(2)
O2 Al1 C67 117.9(2)
O1 Al1 N3 84.96(19)
O2 Al1 N3 88.2(2)
C67 Al1 N3 95.6(2)
O1 Al1 N1 88.34(19)
O2 Al1 N1 84.23(19)
C67 Al1 N1 99.1(2)
N3 Al1 N1 165.2(2)
C1 O1 Al1 132.8(4)
C34 O2 Al1 128.5(4)
C7 N1 C8 117.4(5)
C7 N1 Al1 123.7(4)
C8 N1 Al1 118.9(4)
C27 N2 C28 126.2(5)
C27 N2 H2A 121.8
C28 N2 H2A 111.9
C40 N3 C41 116.4(5)
C40 N3 Al1 121.5(4)
C41 N3 Al1 122.1(4)
C60 N4 C61 125.0(6)
C60 N4 H4A 121.1
C61 N4 H4A 113.4
O1 C1 C2 119.4(6)
O1 C1 C6 121.4(5)
C2 C1 C6 119.2(6)
C3 C2 C1 120.7(7)
C3 C2 H2 119.6
C1 C2 H2 119.6
C2 C3 C4 121.2(7)
C2 C3 H3 119.4
C4 C3 H3 119.4
C5 C4 C3 119.9(7)
C5 C4 H4 120.1
C3 C4 H4 120.1
C4 C5 C6 120.1(7)
C4 C5 H5 119.9
C6 C5 H5 119.9
C1 C6 C5 118.9(6)
C1 C6 C7 122.3(6)
C5 C6 C7 118.8(6)
N1 C7 C6 125.5(6)
N1 C7 H7 117.3
C6 C7 H7 117.3
C17 C8 C9 120.1(5)
C17 C8 N1 122.4(5)
C9 C8 N1 117.6(5)
C10 C9 C8 120.8(6)
C10 C9 H9 119.6
C8 C9 H9 119.6
C9 C10 C11 121.3(6)
C9 C10 H10 119.4
C11 C10 H10 119.4
C10 C11 C16 118.7(5)
C10 C11 C12 122.9(6)
C16 C11 C12 118.5(6)
C13 C12 C11 121.2(7)
C13 C12 H12 119.4
C11 C12 H12 119.4
C12 C13 C14 120.5(6)
C12 C13 H13 119.7
C14 C13 H13 119.7
C15 C14 C13 120.0(6)
C15 C14 H14 120.0
C13 C14 H14 120.0
C14 C15 C16 121.3(6)
C14 C15 H15 119.3
C16 C15 H15 119.3
C11 C16 C15 118.4(5)
C11 C16 C17 120.4(5)
C15 C16 C17 121.1(5)
C8 C17 C16 118.7(5)
C8 C17 C18 122.6(5)
C16 C17 C18 118.7(5)
C27 C18 C19 120.3(6)
C27 C18 C17 122.2(5)
C19 C18 C17 117.3(5)
C20 C19 C24 117.8(6)
C20 C19 C18 122.2(6)
C24 C19 C18 120.0(6)
C21 C20 C19 121.5(6)
C21 C20 H20 119.3
C19 C20 H20 119.3
C20 C21 C22 120.2(7)
C20 C21 H21 119.9
C22 C21 H21 119.9
C23 C22 C21 120.0(7)
C23 C22 H22 120.0
C21 C22 H22 120.0
C22 C23 C24 121.7(7)
C22 C23 H23 119.2
C24 C23 H23 119.2
C23 C24 C19 118.9(6)
C23 C24 C25 123.1(6)
C19 C24 C25 118.0(6)
C26 C25 C24 121.8(6)
C26 C25 H25 119.1
C24 C25 H25 119.1
C25 C26 C27 120.6(6)
C25 C26 H26 119.7
C27 C26 H26 119.7
C18 C27 N2 120.3(6)
C18 C27 C26 119.4(6)
N2 C27 C26 120.2(6)
C33 C28 C29 119.4(6)
C33 C28 N2 123.3(6)
C29 C28 N2 117.2(6)
C30 C29 C28 119.5(7)
C30 C29 H29 120.3
C28 C29 H29 120.3
C29 C30 C31 121.3(7)
C29 C30 H30 119.4
C31 C30 H30 119.4
C30 C31 C32 119.0(7)
C30 C31 H31 120.5
C32 C31 H31 120.5
C33 C32 C31 119.9(7)
C33 C32 H32 120.0
C31 C32 H32 120.0
C32 C33 C28 120.9(6)
C32 C33 H33 119.6
C28 C33 H33 119.6
O2 C34 C35 120.0(6)
O2 C34 C39 121.8(5)
C35 C34 C39 118.1(6)
C36 C35 C34 121.5(6)
C36 C35 H35 119.3
C34 C35 H35 119.3
C35 C36 C37 120.9(6)
C35 C36 H36 119.5
C37 C36 H36 119.5
C38 C37 C36 118.7(6)
C38 C37 H37 120.7
C36 C37 H37 120.7
C37 C38 C39 121.7(6)
C37 C38 H38 119.1
C39 C38 H38 119.1
C34 C39 C38 119.0(6)
C34 C39 C40 121.3(6)
C38 C39 C40 119.5(6)
N3 C40 C39 125.5(6)
N3 C40 H40 117.2
C39 C40 H40 117.2
C50 C41 C42 120.3(6)
C50 C41 N3 120.4(6)
C42 C41 N3 119.1(6)
C43 C42 C41 120.8(7)
C43 C42 H42 119.6
C41 C42 H42 119.6
C42 C43 C44 121.1(6)
C42 C43 H43 119.4
C44 C43 H43 119.4
C43 C44 C49 119.4(6)
C43 C44 C45 121.5(6)
C49 C44 C45 119.1(6)
C46 C45 C44 120.1(7)
C46 C45 H45 120.0
C44 C45 H45 120.0
C45 C46 C47 122.0(7)
C45 C46 H46 119.0
C47 C46 H46 119.0
C48 C47 C46 118.3(7)
C48 C47 H47 120.8
C46 C47 H47 120.8
C47 C48 C49 121.6(7)
C47 C48 H48 119.2
C49 C48 H48 119.2
C48 C49 C44 118.9(6)
C48 C49 C50 122.3(6)
C44 C49 C50 118.8(6)
C41 C50 C49 119.6(6)
C41 C50 C51 121.9(5)
C49 C50 C51 118.5(6)
C60 C51 C52 121.0(6)
C60 C51 C50 119.3(5)
C52 C51 C50 119.7(5)
C53 C52 C57 118.0(6)
C53 C52 C51 123.4(6)
C57 C52 C51 118.6(6)
C54 C53 C52 121.3(7)
C54 C53 H53 119.4
C52 C53 H53 119.4
C53 C54 C55 120.3(7)
C53 C54 H54 119.8
C55 C54 H54 119.8
C56 C55 C54 120.4(7)
C56 C55 H55 119.8
C54 C55 H55 119.8
C55 C56 C57 119.9(8)
C55 C56 H56 120.0
C57 C56 H56 120.0
C58 C57 C56 121.3(7)
C58 C57 C52 118.7(6)
C56 C57 C52 120.0(7)
C59 C58 C57 122.1(6)
C59 C58 H58 119.0
C57 C58 H58 119.0
C58 C59 C60 120.1(6)
C58 C59 H59 119.9
C60 C59 H59 119.9
C51 C60 N4 120.5(6)
C51 C60 C59 119.4(6)
N4 C60 C59 119.7(6)
C62 C61 C66 118.6(6)
C62 C61 N4 121.9(6)
C66 C61 N4 119.4(6)
C61 C62 C63 120.9(6)
C61 C62 H62 119.6
C63 C62 H62 119.6
C64 C63 C62 120.3(7)
C64 C63 H63 119.9
C62 C63 H63 119.9
C63 C64 C65 118.8(7)
C63 C64 H64 120.6
C65 C64 H64 120.6
C66 C65 C64 121.1(7)
C66 C65 H65 119.5
C64 C65 H65 119.5
C65 C66 C61 120.3(7)
C65 C66 H66 119.8
C61 C66 H66 119.8
Al1 C67 H67A 109.5
Al1 C67 H67B 109.5
H67A C67 H67B 109.5
Al1 C67 H67C 109.5
H67A C67 H67C 109.5
H67B C67 H67C 109.5
Cl1 C68 Cl2 113.5(6)
Cl1 C68 Cl3 110.2(6)
Cl2 C68 Cl3 109.8(5)
Cl1 C68 H68 107.7
Cl2 C68 H68 107.7
Cl3 C68 H68 107.7

loop_
_geom_bond_atom_site_label_1
_geom_bond_atom_site_label_2
_geom_bond_distance
Al1 O1 1.775(4)
Al1 O2 1.779(4)
Al1 C67 1.981(6)
Al1 N3 2.096(5)
Al1 N1 2.099(5)
O1 C1 1.335(7)
O2 C34 1.337(7)
N1 C7 1.279(7)
N1 C8 1.432(7)
N2 C27 1.387(7)
N2 C28 1.414(8)
N2 H2A 0.9756
N3 C40 1.278(7)
N3 C41 1.447(7)
N4 C60 1.399(8)
N4 C61 1.405(8)
N4 H4A 0.9772
Cl1 C68 1.676(10)
Cl2 C68 1.735(10)
Cl3 C68 1.772(11)
C1 C2 1.403(8)
C1 C6 1.405(9)
C2 C3 1.345(9)
C2 H2 0.9500
C3 C4 1.384(10)
C3 H3 0.9500
C4 C5 1.380(9)
C4 H4 0.9500
C5 C6 1.407(8)
C5 H5 0.9500
C6 C7 1.439(8)
C7 H7 0.9500
C8 C17 1.380(8)
C8 C9 1.422(8)
C9 C10 1.356(8)
C9 H9 0.9500
C10 C11 1.398(8)
C10 H10 0.9500
C11 C16 1.412(8)
C11 C12 1.430(8)
C12 C13 1.348(9)
C12 H12 0.9500
C13 C14 1.389(9)
C13 H13 0.9500
C14 C15 1.377(9)
C14 H14 0.9500
C15 C16 1.408(8)
C15 H15 0.9500
C16 C17 1.432(8)
C17 C18 1.491(8)
C18 C27 1.377(8)
C18 C19 1.435(8)
C19 C20 1.399(9)
C19 C24 1.414(8)
C20 C21 1.380(9)
C20 H20 0.9500
C21 C22 1.382(9)
C21 H21 0.9500
C22 C23 1.346(10)
C22 H22 0.9500
C23 C24 1.414(9)
C23 H23 0.9500
C24 C25 1.417(9)
C25 C26 1.363(9)
C25 H25 0.9500
C26 C27 1.428(8)
C26 H26 0.9500
C28 C33 1.372(9)
C28 C29 1.389(9)
C29 C30 1.368(9)
C29 H29 0.9500
C30 C31 1.376(10)
C30 H30 0.9500
C31 C32 1.384(9)
C31 H31 0.9500
C32 C33 1.371(9)
C32 H32 0.9500
C33 H33 0.9500
C34 C35 1.396(8)
C34 C39 1.414(8)
C35 C36 1.379(9)
C35 H35 0.9500
C36 C37 1.386(9)
C36 H36 0.9500
C37 C38 1.377(9)
C37 H37 0.9500
C38 C39 1.409(8)
C38 H38 0.9500
C39 C40 1.448(8)
C40 H40 0.9500
C41 C50 1.380(9)
C41 C42 1.408(9)
C42 C43 1.354(8)
C42 H42 0.9500
C43 C44 1.407(9)
C43 H43 0.9500
C44 C49 1.413(9)
C44 C45 1.420(9)
C45 C46 1.348(10)
C45 H45 0.9500
C46 C47 1.414(10)
C46 H46 0.9500
C47 C48 1.377(9)
C47 H47 0.9500
C48 C49 1.404(9)
C48 H48 0.9500
C49 C50 1.442(8)
C50 C51 1.507(9)
C51 C60 1.383(8)
C51 C52 1.428(8)
C52 C53 1.396(9)
C52 C57 1.417(9)
C53 C54 1.368(10)
C53 H53 0.9500
C54 C55 1.400(12)
C54 H54 0.9500
C55 C56 1.361(11)
C55 H55 0.9500
C56 C57 1.412(9)
C56 H56 0.9500
C57 C58 1.402(9)
C58 C59 1.367(9)
C58 H58 0.9500
C59 C60 1.408(9)
C59 H59 0.9500
C61 C62 1.376(9)
C61 C66 1.381(8)
C62 C63 1.388(9)
C62 H62 0.9500
C63 C64 1.367(9)
C63 H63 0.9500
C64 C65 1.383(10)
C64 H64 0.9500
C65 C66 1.371(9)
C65 H65 0.9500
C66 H66 0.9500
C67 H67A 0.9800
C67 H67B 0.9800
C67 H67C 0.9800
C68 H68 1.0000
